data_2016109
loop_
_publ_author_name
'Portilla, Jaime'
'Quiroga, Jairo'
'Cobo, Justo'
'Low, John N.'
'Glidewell, Christopher'

_publ_section_title
;2,5-Dimethyl-6,7-dihydrobenzo[<i>h</i>]pyrazolo[1,5-<i>a</i>]quinazoline and
 2-<i>tert</i>-butyl-5-methyl-6,7-dihydrobenzo[<i>h</i>]pyrazolo[1,5-<i>a</i>]quinazoline
;
_journal_coeditor_code SK3137
_journal_issue 8
_journal_name_full 'Acta Crystallographica Section C'
_journal_page_first o458
_journal_page_last o461
_journal_paper_doi 10.1107/S0108270107029010
_journal_volume 63
_journal_year 2007
_chemical_formula_iupac 'C19 H21 N3'
_chemical_formula_moiety 'C19 H21 N3'
_chemical_formula_sum 'C19 H21 N3'
_chemical_formula_weight 291.39
_chemical_name_systematic
;
2-tert-Butyl-5-methyl-6,7-dihydrobenzo[h]pyrazolo[1,5-a]quinazoline
;
_space_group_IT_number 2
_symmetry_cell_setting triclinic
_symmetry_space_group_name_Hall '-P 1'
_symmetry_space_group_name_H-M 'P -1'
_atom_sites_solution_hydrogens geom
_atom_sites_solution_primary direct
_atom_sites_solution_secondary difmap
_cell_angle_alpha 93.449(5)
_cell_angle_beta 90.313(4)
_cell_angle_gamma 102.791(6)
_cell_formula_units_Z 4
_cell_length_a 11.2632(5)
_cell_length_b 11.4574(7)
_cell_length_c 12.1317(6)
_cell_measurement_reflns_used 6991
_cell_measurement_temperature 120(2)
_cell_measurement_theta_max 27.50
_cell_measurement_theta_min 3.26
_cell_volume 1523.66(14)
_computing_cell_refinement 'DIRAX/LSQ (Duisenberg <i>et al.</i>,  2000)'
_computing_data_collection 'COLLECT (Hooft, 1999)'
_computing_data_reduction 'EVALCCD (Duisenberg <i>et al.</i>,  2003)'
_computing_molecular_graphics 'PLATON (Spek, 2003)'
_computing_publication_material 'SHELXL97 and PRPKAPPA (Ferguson, 1999)'
_computing_structure_refinement 'OSCAIL (McArdle, 2003) and SHELXL97 (Sheldrick, 1997)'
_computing_structure_solution 'Sir2004 (Burla <i>et al.</i>,  2005)'
_diffrn_ambient_temperature 120(2)
_diffrn_measured_fraction_theta_full 0.997
_diffrn_measured_fraction_theta_max 0.997
_diffrn_measurement_device_type 'Bruker--Nonius KappaCCD'
_diffrn_measurement_method '\f and \w scans'
_diffrn_radiation_monochromator graphite
_diffrn_radiation_source 'Bruker-Nonius FR591 rotating anode'
_diffrn_radiation_type 'Mo K\a'
_diffrn_radiation_wavelength 0.71073
_diffrn_reflns_av_R_equivalents 0.0608
_diffrn_reflns_av_sigmaI/netI 0.0568
_diffrn_reflns_limit_h_max 14
_diffrn_reflns_limit_h_min -14
_diffrn_reflns_limit_k_max 14
_diffrn_reflns_limit_k_min -14
_diffrn_reflns_limit_l_max 15
_diffrn_reflns_limit_l_min -15
_diffrn_reflns_number 37817
_diffrn_reflns_theta_full 27.50
_diffrn_reflns_theta_max 27.50
_diffrn_reflns_theta_min 3.26
_diffrn_standards_decay_% 0
_diffrn_standards_number 0
_exptl_absorpt_coefficient_mu 0.076
_exptl_absorpt_correction_T_max 0.989
_exptl_absorpt_correction_T_min 0.972
_exptl_absorpt_correction_type multi-scan
_exptl_absorpt_process_details '(SADABS; Sheldrick, 2003)'
_exptl_crystal_colour 'pale yellow'
_exptl_crystal_density_diffrn 1.270
_exptl_crystal_density_method 'not measured'
_exptl_crystal_description plate
_exptl_crystal_F_000 624
_exptl_crystal_size_max 0.52
_exptl_crystal_size_mid 0.35
_exptl_crystal_size_min 0.15
_refine_diff_density_max 0.422
_refine_diff_density_min -0.390
_refine_ls_extinction_method none
_refine_ls_goodness_of_fit_ref 1.055
_refine_ls_hydrogen_treatment constr
_refine_ls_matrix_type full
_refine_ls_number_parameters 405
_refine_ls_number_reflns 6991
_refine_ls_number_restraints 0
_refine_ls_restrained_S_all 1.055
_refine_ls_R_factor_all 0.1255
_refine_ls_R_factor_gt 0.0649
_refine_ls_shift/su_max 0.000
_refine_ls_shift/su_mean 0.000
_refine_ls_structure_factor_coef Fsqd
_refine_ls_weighting_details 'w=1/[\s^2^(Fo^2^)+(0.1120P)^2^+0.7885P] where P=(Fo^2^+2Fc^2^)/3'
_refine_ls_weighting_scheme calc
_refine_ls_wR_factor_gt 0.1615
_refine_ls_wR_factor_ref 0.2129
_reflns_number_gt 4144
_reflns_number_total 6991
_reflns_threshold_expression I>2\s(I)
_cod_data_source_file sk3137.cif
_cod_data_source_block II
_cod_database_code 2016109
_cod_database_fobs_code 2016109

loop_
_symmetry_equiv_pos_as_xyz
'x, y, z'
'-x, -y, -z'

loop_
_atom_site_type_symbol
_atom_site_label
_atom_site_fract_x
_atom_site_fract_y
_atom_site_fract_z
_atom_site_U_iso_or_equiv
_atom_site_adp_type
_atom_site_calc_flag
_atom_site_refinement_flags
_atom_site_occupancy
N N11 -0.08028(18) 0.23561(18) 0.22469(16) 0.0251(5) Uani d . 1
C C12 -0.1426(2) 0.2742(2) 0.3086(2) 0.0256(5) Uani d . 1
C C121 -0.2776(2) 0.2234(2) 0.3140(2) 0.0262(5) Uani d . 1
C C122 -0.2987(2) 0.1016(2) 0.3654(3) 0.0394(7) Uani d . 1
C C123 -0.3360(2) 0.3096(3) 0.3846(2) 0.0361(6) Uani d . 1
C C124 -0.3344(2) 0.2068(3) 0.1978(2) 0.0367(7) Uani d . 1
C C13 -0.0666(2) 0.3564(2) 0.3832(2) 0.0263(5) Uani d . 1
C C13A 0.0496(2) 0.3677(2) 0.34248(19) 0.0244(5) Uani d . 1
N N14 0.15925(18) 0.42942(18) 0.38278(16) 0.0262(5) Uani d . 1
C C15 0.2563(2) 0.4153(2) 0.3269(2) 0.0247(5) Uani d . 1
C C151 0.3777(2) 0.4774(2) 0.3765(2) 0.0309(6) Uani d . 1
C C15A 0.2485(2) 0.3441(2) 0.22562(19) 0.0235(5) Uani d . 1
C C16 0.3596(2) 0.3320(2) 0.1612(2) 0.0281(6) Uani d . 1
C C17 0.3425(2) 0.2065(2) 0.1057(2) 0.0270(5) Uani d . 1
C C17A 0.2270(2) 0.1742(2) 0.0378(2) 0.0247(5) Uani d . 1
C C18 0.2199(2) 0.1075(2) -0.0621(2) 0.0277(6) Uani d . 1
C C19 0.1128(2) 0.0790(2) -0.1247(2) 0.0290(6) Uani d . 1
C C110 0.0127(2) 0.1194(2) -0.0881(2) 0.0281(6) Uani d . 1
C C111 0.0166(2) 0.1848(2) 0.0122(2) 0.0258(5) Uani d . 1
C C11A 0.1235(2) 0.2122(2) 0.07662(19) 0.0226(5) Uani d . 1
C C11B 0.1367(2) 0.2840(2) 0.18268(19) 0.0221(5) Uani d . 1
N N11C 0.03751(17) 0.29473(17) 0.24558(16) 0.0225(4) Uani d . 1
N N21 0.54131(18) 0.76318(18) 0.27332(16) 0.0251(5) Uani d . 1
C C22 0.4613(2) 0.7232(2) 0.1894(2) 0.0243(5) Uani d . 1
C C221 0.3478(2) 0.7725(2) 0.1843(2) 0.0271(5) Uani d . 1
C C222 0.3788(3) 0.8926(2) 0.1309(3) 0.0388(7) Uani d . 1
C C223 0.2499(2) 0.6853(2) 0.1147(2) 0.0345(6) Uani d . 1
C C224 0.2998(2) 0.7903(3) 0.3005(2) 0.0391(7) Uani d . 1
C C23 0.5003(2) 0.6421(2) 0.1150(2) 0.0245(5) Uani d . 1
C C23A 0.6119(2) 0.6321(2) 0.15577(19) 0.0222(5) Uani d . 1
N N24 0.69424(18) 0.57077(18) 0.11621(16) 0.0255(5) Uani d . 1
C C25 0.7983(2) 0.5853(2) 0.17177(19) 0.0240(5) Uani d . 1
C C252 0.8909(2) 0.5232(2) 0.1234(2) 0.0297(6) Uani d . 1
C C25A 0.8231(2) 0.6578(2) 0.27291(19) 0.0238(5) Uani d . 1
C C26 0.9404(2) 0.6700(2) 0.3370(2) 0.0284(6) Uani d . 1
C C27 0.9783(2) 0.7949(2) 0.3942(2) 0.0259(5) Uani d . 1
C C27A 0.8775(2) 0.8241(2) 0.4631(2) 0.0239(5) Uani d . 1
C C28 0.8997(2) 0.8861(2) 0.5658(2) 0.0258(5) Uani d . 1
C C29 0.8056(2) 0.9120(2) 0.6284(2) 0.0285(6) Uani d . 1
C C210 0.6872(2) 0.8770(2) 0.5880(2) 0.0271(5) Uani d . 1
C C211 0.6624(2) 0.8151(2) 0.4860(2) 0.0250(5) Uani d . 1
C C21A 0.7567(2) 0.7878(2) 0.42219(19) 0.0231(5) Uani d . 1
C C21B 0.7382(2) 0.7173(2) 0.31500(19) 0.0218(5) Uani d . 1
N N21C 0.63371(17) 0.70587(17) 0.25265(16) 0.0225(4) Uani d . 1
H H12A -0.2625 0.0464 0.3187 0.059 Uiso calc R 1
H H12B -0.3864 0.0688 0.3708 0.059 Uiso calc R 1
H H12C -0.2607 0.1119 0.4391 0.059 Uiso calc R 1
H H12D -0.3018 0.3184 0.4598 0.054 Uiso calc R 1
H H12E -0.4242 0.2775 0.3865 0.054 Uiso calc R 1
H H12F -0.3198 0.3879 0.3526 0.054 Uiso calc R 1
H H12G -0.3242 0.2849 0.1660 0.055 Uiso calc R 1
H H12H -0.4214 0.1697 0.2016 0.055 Uiso calc R 1
H H12I -0.2942 0.1547 0.1512 0.055 Uiso calc R 1
H H13 -0.0900 0.3958 0.4480 0.032 Uiso calc R 1
H H51A 0.3658 0.5246 0.4440 0.046 Uiso calc R 1
H H51B 0.4231 0.5308 0.3235 0.046 Uiso calc R 1
H H51C 0.4238 0.4176 0.3944 0.046 Uiso calc R 1
H H16A 0.4317 0.3481 0.2116 0.034 Uiso calc R 1
H H16B 0.3745 0.3918 0.1044 0.034 Uiso calc R 1
H H17A 0.4126 0.2027 0.0577 0.032 Uiso calc R 1
H H17B 0.3401 0.1478 0.1628 0.032 Uiso calc R 1
H H18 0.2894 0.0807 -0.0881 0.033 Uiso calc R 1
H H19 0.1086 0.0318 -0.1923 0.035 Uiso calc R 1
H H110 -0.0599 0.1019 -0.1320 0.034 Uiso calc R 1
H H111 -0.0535 0.2111 0.0371 0.031 Uiso calc R 1
H H22A 0.4122 0.8814 0.0574 0.058 Uiso calc R 1
H H22B 0.4392 0.9500 0.1768 0.058 Uiso calc R 1
H H22C 0.3049 0.9237 0.1234 0.058 Uiso calc R 1
H H22D 0.2322 0.6071 0.1472 0.052 Uiso calc R 1
H H22E 0.2789 0.6760 0.0393 0.052 Uiso calc R 1
H H22F 0.1756 0.7164 0.1128 0.052 Uiso calc R 1
H H22G 0.3636 0.8433 0.3466 0.059 Uiso calc R 1
H H22H 0.2760 0.7124 0.3331 0.059 Uiso calc R 1
H H22I 0.2288 0.8263 0.2962 0.059 Uiso calc R 1
H H23 0.4588 0.6023 0.0501 0.029 Uiso calc R 1
H H52A 0.8573 0.4760 0.0558 0.045 Uiso calc R 1
H H52B 0.9123 0.4700 0.1767 0.045 Uiso calc R 1
H H52C 0.9639 0.5830 0.1057 0.045 Uiso calc R 1
H H26A 1.0051 0.6559 0.2863 0.034 Uiso calc R 1
H H26B 0.9298 0.6091 0.3928 0.034 Uiso calc R 1
H H27A 1.0511 0.7992 0.4418 0.031 Uiso calc R 1
H H27B 1.0004 0.8548 0.3380 0.031 Uiso calc R 1
H H28 0.9811 0.9111 0.5934 0.031 Uiso calc R 1
H H29 0.8221 0.9534 0.6991 0.034 Uiso calc R 1
H H210 0.6224 0.8955 0.6306 0.033 Uiso calc R 1
H H211 0.5807 0.7910 0.4592 0.030 Uiso calc R 1

loop_
_atom_site_aniso_label
_atom_site_aniso_U_11
_atom_site_aniso_U_22
_atom_site_aniso_U_33
_atom_site_aniso_U_12
_atom_site_aniso_U_13
_atom_site_aniso_U_23
N11 0.0255(11) 0.0243(10) 0.0247(11) 0.0042(8) 0.0011(8) 0.0006(8)
C12 0.0298(13) 0.0226(12) 0.0255(13) 0.0075(10) 0.0019(10) 0.0042(10)
C121 0.0243(12) 0.0286(13) 0.0255(13) 0.0054(10) 0.0022(10) 0.0021(10)
C122 0.0330(15) 0.0356(15) 0.0490(18) 0.0043(12) 0.0038(13) 0.0101(13)
C123 0.0309(14) 0.0390(16) 0.0376(15) 0.0070(12) 0.0065(12) -0.0024(12)
C124 0.0283(14) 0.0483(17) 0.0310(15) 0.0038(12) -0.0027(11) -0.0003(13)
C13 0.0330(14) 0.0259(13) 0.0217(12) 0.0105(10) 0.0023(10) 0.0008(10)
C13A 0.0312(13) 0.0217(12) 0.0203(12) 0.0058(10) 0.0005(10) 0.0009(10)
N14 0.0292(11) 0.0228(10) 0.0255(11) 0.0041(9) -0.0009(9) 0.0005(8)
C15 0.0298(13) 0.0212(12) 0.0234(12) 0.0053(10) -0.0004(10) 0.0048(10)
C151 0.0291(13) 0.0301(14) 0.0310(14) 0.0027(11) -0.0010(11) -0.0038(11)
C15A 0.0280(13) 0.0213(12) 0.0210(12) 0.0048(10) 0.0010(10) 0.0025(9)
C16 0.0255(13) 0.0290(13) 0.0290(13) 0.0045(10) 0.0035(10) 0.0011(11)
C17 0.0264(13) 0.0303(13) 0.0256(13) 0.0084(10) 0.0034(10) 0.0039(10)
C17A 0.0278(13) 0.0216(12) 0.0250(13) 0.0055(10) 0.0038(10) 0.0034(10)
C18 0.0324(14) 0.0250(13) 0.0269(13) 0.0085(10) 0.0052(11) 0.0037(10)
C19 0.0382(14) 0.0258(13) 0.0217(12) 0.0047(11) 0.0021(11) 0.0001(10)
C110 0.0318(14) 0.0276(13) 0.0240(13) 0.0041(11) -0.0008(10) 0.0020(10)
C111 0.0283(13) 0.0256(13) 0.0233(12) 0.0053(10) 0.0021(10) 0.0022(10)
C11A 0.0278(13) 0.0190(11) 0.0210(12) 0.0043(9) 0.0013(10) 0.0038(9)
C11B 0.0246(12) 0.0215(12) 0.0210(12) 0.0059(9) 0.0019(9) 0.0045(9)
N11C 0.0229(10) 0.0238(10) 0.0201(10) 0.0034(8) -0.0002(8) 0.0010(8)
N21 0.0253(11) 0.0239(10) 0.0267(11) 0.0070(8) 0.0001(8) 0.0001(9)
C22 0.0245(12) 0.0228(12) 0.0242(12) 0.0016(9) -0.0013(10) 0.0037(10)
C221 0.0272(13) 0.0279(13) 0.0267(13) 0.0074(10) -0.0024(10) 0.0014(10)
C222 0.0369(15) 0.0302(14) 0.0507(18) 0.0083(12) -0.0003(13) 0.0102(13)
C223 0.0305(14) 0.0341(14) 0.0381(15) 0.0073(11) -0.0068(11) -0.0034(12)
C224 0.0345(15) 0.0534(18) 0.0326(15) 0.0175(13) 0.0018(12) -0.0021(13)
C23 0.02457(12) 0.0259(12) 0.0217(12) 0.0021(10) -0.0012(10) 0.0025(10)
C23A 0.0246(12) 0.0209(12) 0.0203(12) 0.0036(9) 0.0013(9) 0.0007(9)
N24 0.0271(11) 0.0243(11) 0.0252(11) 0.0063(8) 0.0008(8) 0.0009(8)
C25 0.0264(12) 0.0220(12) 0.0221(12) 0.0022(10) 0.0010(10) 0.0026(10)
C252 0.0299(14) 0.0285(13) 0.0308(14) 0.0080(11) -0.0008(11) -0.0026(11)
C25A 0.0252(12) 0.0220(12) 0.0238(12) 0.0040(10) 0.0012(10) 0.0028(10)
C26 0.0284(13) 0.0302(13) 0.0271(13) 0.0073(10) 0.0008(10) 0.0009(11)
C27 0.0258(12) 0.0278(13) 0.0226(12) 0.0030(10) -0.0016(10) 0.0016(10)
C27A 0.0275(13) 0.0196(12) 0.0240(12) 0.0032(10) 0.0004(10) 0.0035(10)
C28 0.0268(13) 0.0240(12) 0.0242(12) 0.0002(10) -0.0032(10) 0.0031(10)
C29 0.0368(14) 0.0247(13) 0.0223(12) 0.0035(11) -0.0002(10) -0.0007(10)
C210 0.0305(13) 0.0281(13) 0.0229(12) 0.0067(10) 0.0025(10) 0.0018(10)
C211 0.0256(12) 0.0246(12) 0.0233(12) 0.0020(10) 0.0008(10) 0.0033(10)
C21A 0.0296(13) 0.0192(11) 0.0194(12) 0.0024(9) -0.0018(10) 0.0040(9)
C21B 0.0216(12) 0.0212(12) 0.0213(12) 0.0014(9) 0.0000(9) 0.0041(9)
N21C 0.0223(10) 0.0238(10) 0.0212(10) 0.0052(8) -0.0007(8) -0.0001(8)

loop_
_atom_type_symbol
_atom_type_description
_atom_type_scat_dispersion_real
_atom_type_scat_dispersion_imag
_atom_type_scat_source
C C 0.0033 0.0016 'International Tables Vol C Tables 4.2.6.8 and 6.1.1.4'
H H 0.0000 0.0000 'International Tables Vol C Tables 4.2.6.8 and 6.1.1.4'
N N 0.0061 0.0033 'International Tables Vol C Tables 4.2.6.8 and 6.1.1.4'

loop_
_geom_angle_atom_site_label_1
_geom_angle_atom_site_label_2
_geom_angle_atom_site_label_3
_geom_angle
_geom_angle_publ_flag
C12 N11 N11C 104.26(19) no
N11 C12 C13 112.3(2) no
N11 C12 C121 118.8(2) no
C13 C12 C121 128.9(2) no
C12 C121 C123 109.4(2) no
C12 C121 C124 110.0(2) no
C123 C121 C124 109.3(2) no
C12 C121 C122 108.9(2) no
C123 C121 C122 110.0(2) no
C124 C121 C122 109.3(2) no
C121 C122 H12A 109.5 no
C121 C122 H12B 109.5 no
H12A C122 H12B 109.5 no
C121 C122 H12C 109.5 no
H12A C122 H12C 109.5 no
H12B C122 H12C 109.5 no
C121 C123 H12D 109.5 no
C121 C123 H12E 109.5 no
H12D C123 H12E 109.5 no
C121 C123 H12F 109.5 no
H12D C123 H12F 109.5 no
H12E C123 H12F 109.5 no
C121 C124 H12G 109.5 no
C121 C124 H12H 109.5 no
H12G C124 H12H 109.5 no
C121 C124 H12I 109.5 no
H12G C124 H12I 109.5 no
H12H C124 H12I 109.5 no
C13A C13 C12 105.3(2) no
C13A C13 H13 127.3 no
C12 C13 H13 127.3 no
N14 C13A C13 131.6(2) no
N14 C13A N11C 122.2(2) no
C13 C13A N11C 106.1(2) no
C15 N14 C13A 117.0(2) no
N14 C15 C15A 122.9(2) no
N14 C15 C151 116.4(2) no
C15A C15 C151 120.6(2) no
C15 C151 H51A 109.5 no
C15 C151 H51B 109.5 no
H51A C151 H51B 109.5 no
C15 C151 H51C 109.5 no
H51A C151 H51C 109.5 no
H51B C151 H51C 109.5 no
C11B C15A C15 120.2(2) no
C11B C15A C16 117.5(2) no
C15 C15A C16 122.3(2) no
C15A C16 C17 110.6(2) no
C15A C16 H16A 109.5 no
C17 C16 H16A 109.5 no
C15A C16 H16B 109.5 no
C17 C16 H16B 109.5 no
H16A C16 H16B 108.1 no
C17A C17 C16 110.9(2) no
C17A C17 H17A 109.4 no
C16 C17 H17A 109.4 no
C17A C17 H17B 109.4 no
C16 C17 H17B 109.4 no
H17A C17 H17B 108.0 no
C18 C17A C11A 119.3(2) no
C18 C17A C17 121.5(2) no
C11A C17A C17 119.2(2) no
C19 C18 C17A 121.0(2) no
C19 C18 H18 119.5 no
C17A C18 H18 119.5 no
C110 C19 C18 119.6(2) no
C110 C19 H19 120.2 no
C18 C19 H19 120.2 no
C19 C110 C111 120.7(2) no
C19 C110 H110 119.6 no
C111 C110 H110 119.6 no
C110 C111 C11A 120.0(2) no
C110 C111 H111 120.0 no
C11A C111 H111 120.0 no
C111 C11A C17A 119.4(2) no
C111 C11A C11B 123.6(2) no
C17A C11A C11B 116.9(2) no
C15A C11B N11C 115.7(2) no
C15A C11B C11A 122.3(2) no
N11C C11B C11A 121.9(2) no
N11 N11C C11B 126.17(19) no
N11 N11C C13A 111.99(18) no
C11B N11C C13A 121.81(19) no
C22 N21 N21C 104.16(18) no
N21 C22 C23 112.7(2) no
N21 C22 C221 118.3(2) no
C23 C22 C221 128.9(2) no
C22 C221 C223 109.5(2) no
C22 C221 C222 108.7(2) no
C223 C221 C222 109.3(2) no
C22 C221 C224 110.5(2) no
C223 C221 C224 109.1(2) no
C222 C221 C224 109.8(2) no
C221 C222 H22A 109.5 no
C221 C222 H22B 109.5 no
H22A C222 H22B 109.5 no
C221 C222 H22C 109.5 no
H22A C222 H22C 109.5 no
H22B C222 H22C 109.5 no
C221 C223 H22D 109.5 no
C221 C223 H22E 109.5 no
H22D C223 H22E 109.5 no
C221 C223 H22F 109.5 no
H22D C223 H22F 109.5 no
H22E C223 H22F 109.5 no
C221 C224 H22G 109.5 no
C221 C224 H22H 109.5 no
H22G C224 H22H 109.5 no
C221 C224 H22I 109.5 no
H22G C224 H22I 109.5 no
H22H C224 H22I 109.5 no
C23A C23 C22 105.2(2) no
C23A C23 H23 127.4 no
C22 C23 H23 127.4 no
N24 C23A C23 131.7(2) no
N24 C23A N21C 121.9(2) no
C23 C23A N21C 106.3(2) no
C25 N24 C23A 117.5(2) no
N24 C25 C25A 122.4(2) no
N24 C25 C252 116.8(2) no
C25A C25 C252 120.8(2) no
C25 C252 H52A 109.5 no
C25 C252 H52B 109.5 no
H52A C252 H52B 109.5 no
C25 C252 H52C 109.5 no
H52A C252 H52C 109.5 no
H52B C252 H52C 109.5 no
C21B C25A C25 120.2(2) no
C21B C25A C26 118.2(2) no
C25 C25A C26 121.7(2) no
C25A C26 C27 110.3(2) no
C25A C26 H26A 109.6 no
C27 C26 H26A 109.6 no
C25A C26 H26B 109.6 no
C27 C26 H26B 109.6 no
H26A C26 H26B 108.1 no
C27A C27 C26 111.0(2) no
C27A C27 H27A 109.4 no
C26 C27 H27A 109.4 no
C27A C27 H27B 109.4 no
C26 C27 H27B 109.4 no
H27A C27 H27B 108.0 no
C28 C27A C21A 119.2(2) no
C28 C27A C27 121.9(2) no
C21A C27A C27 118.9(2) no
C29 C28 C27A 121.2(2) no
C29 C28 H28 119.4 no
C27A C28 H28 119.4 no
C210 C29 C28 119.6(2) no
C210 C29 H29 120.2 no
C28 C29 H29 120.2 no
C29 C210 C211 120.4(2) no
C29 C210 H210 119.8 no
C211 C210 H210 119.8 no
C210 C211 C21A 120.5(2) no
C210 C211 H211 119.7 no
C21A C211 H211 119.7 no
C211 C21A C27A 119.1(2) no
C211 C21A C21B 124.2(2) no
C27A C21A C21B 116.7(2) no
N21C C21B C25A 116.3(2) no
N21C C21B C21A 121.5(2) no
C25A C21B C21A 122.2(2) no
N21 N21C C21B 126.72(19) no
N21 N21C C23A 111.59(18) no
C21B N21C C23A 121.68(19) no

loop_
_geom_bond_atom_site_label_1
_geom_bond_atom_site_label_2
_geom_bond_distance
_geom_bond_publ_flag
N11 C12 1.347(3) y
C12 C13 1.404(3) y
C13 C13A 1.383(3) y
C13A N14 1.353(3) y
N14 C15 1.324(3) y
C15 C15A 1.424(3) y
C15A C11B 1.377(3) y
C11B N11C 1.381(3) y
N11C N11 1.364(3) y
C13A N11C 1.389(3) y
C12 C121 1.506(3) no
C121 C123 1.527(4) no
C121 C124 1.530(3) no
C121 C122 1.533(4) no
C122 H12A 0.98 no
C122 H12B 0.98 no
C122 H12C 0.98 no
C123 H12D 0.98 no
C123 H12E 0.98 no
C123 H12F 0.98 no
C124 H12G 0.98 no
C124 H12H 0.98 no
C124 H12I 0.98 no
C13 H13 0.95 no
C15 C151 1.500(3) no
C151 H51A 0.98 no
C151 H51B 0.98 no
C151 H51C 0.98 no
C15A C16 1.508(3) no
C16 C17 1.523(3) no
C16 H16A 0.99 no
C16 H16B 0.99 no
C17 C17A 1.499(3) no
C17 H17A 0.99 no
C17 H17B 0.99 no
C17A C18 1.387(3) no
C17A C11A 1.405(3) no
C18 C19 1.386(3) no
C18 H18 0.95 no
C19 C110 1.377(4) no
C19 H19 0.95 no
C110 C111 1.385(3) no
C110 H110 0.95 no
C111 C11A 1.398(3) no
C111 H111 0.95 no
C11A C11B 1.474(3) no
N21 C22 1.345(3) y
C22 C23 1.399(3) y
C23 C23A 1.379(3) y
C23A N24 1.355(3) y
N24 C25 1.323(3) y
C25 C25A 1.430(3) y
C25A C21B 1.375(3) y
C21B N21C 1.373(3) y
N21C N21 1.365(3) y
C23A N21C 1.393(3) y
C22 C221 1.511(3) no
C221 C223 1.527(4) no
C221 C222 1.530(4) no
C221 C224 1.531(4) no
C222 H22A 0.98 no
C222 H22B 0.98 no
C222 H22C 0.98 no
C223 H22D 0.98 no
C223 H22E 0.98 no
C223 H22F 0.98 no
C224 H22G 0.98 no
C224 H22H 0.98 no
C224 H22I 0.98 no
C23 H23 0.95 no
C25 C252 1.491(3) no
C252 H52A 0.98 no
C252 H52B 0.98 no
C252 H52C 0.98 no
C25A C26 1.504(3) no
C26 C27 1.522(3) no
C26 H26A 0.99 no
C26 H26B 0.99 no
C27 C27A 1.498(3) no
C27 H27A 0.99 no
C27 H27B 0.99 no
C27A C28 1.389(3) no
C27A C21A 1.410(3) no
C28 C29 1.384(3) no
C28 H28 0.95 no
C29 C210 1.383(3) no
C29 H29 0.95 no
C210 C211 1.384(3) no
C210 H210 0.95 no
C211 C21A 1.397(3) no
C211 H211 0.95 no
C21A C21B 1.478(3) no

loop_
_geom_torsion_atom_site_label_1
_geom_torsion_atom_site_label_2
_geom_torsion_atom_site_label_3
_geom_torsion_atom_site_label_4
_geom_torsion
_geom_torsion_publ_flag
N11C N11 C12 C13 -0.4(3) no
N11C N11 C12 C121 -178.1(2) no
N11 C12 C121 C123 -158.5(2) no
C13 C12 C121 C123 24.3(3) no
N11 C12 C121 C124 -38.5(3) no
C13 C12 C121 C124 144.3(3) no
N11 C12 C121 C122 81.3(3) no
C13 C12 C121 C122 -95.9(3) no
N11 C12 C13 C13A -0.5(3) no
C121 C12 C13 C13A 176.9(2) no
C12 C13 C13A N14 -176.2(2) no
C12 C13 C13A N11C 1.2(3) no
C13 C13A N14 C15 175.4(2) no
N11C C13A N14 C15 -1.6(3) no
C13A N14 C15 C15A 3.3(3) no
C13A N14 C15 C151 -175.9(2) no
N14 C15 C15A C11B -1.5(4) no
C151 C15 C15A C11B 177.7(2) no
N14 C15 C15A C16 178.1(2) no
C151 C15 C15A C16 -2.8(3) no
C11B C15A C16 C17 -35.5(3) no
C15 C15A C16 C17 145.0(2) no
C15A C16 C17 C17A 53.3(3) no
C16 C17 C17A C18 143.0(2) no
C16 C17 C17A C11A -37.2(3) no
C11A C17A C18 C19 0.8(4) no
C17 C17A C18 C19 -179.4(2) no
C17A C18 C19 C110 1.2(4) no
C18 C19 C110 C111 -2.0(4) no
C19 C110 C111 C11A 1.0(4) no
C110 C111 C11A C17A 1.0(4) no
C110 C111 C11A C11B 178.3(2) no
C18 C17A C11A C111 -1.8(3) no
C17 C17A C11A C111 178.4(2) no
C18 C17A C11A C11B -179.4(2) no
C17 C17A C11A C11B 0.8(3) no
C15 C15A C11B N11C -2.1(3) no
C16 C15A C11B N11C 178.3(2) no
C15 C15A C11B C11A 178.1(2) no
C16 C15A C11B C11A -1.4(3) no
C111 C11A C11B C15A -157.1(2) no
C17A C11A C11B C15A 20.3(3) no
C111 C11A C11B N11C 23.1(3) no
C17A C11A C11B N11C -159.4(2) no
C12 N11 N11C C11B 179.3(2) no
C12 N11 N11C C13A 1.2(2) no
C15A C11B N11C N11 -174.1(2) no
C11A C11B N11C N11 5.7(3) no
C15A C11B N11C C13A 3.8(3) no
C11A C11B N11C C13A -176.4(2) no
N14 C13A N11C N11 176.1(2) no
C13 C13A N11C N11 -1.6(3) no
N14 C13A N11C C11B -2.1(3) no
C13 C13A N11C C11B -179.7(2) no
N21C N21 C22 C23 -0.3(3) no
N21C N21 C22 C221 -178.0(2) no
N21 C22 C221 C223 -158.1(2) no
C23 C22 C221 C223 24.7(3) no
N21 C22 C221 C222 82.6(3) no
C23 C22 C221 C222 -94.6(3) no
N21 C22 C221 C224 -37.9(3) no
C23 C22 C221 C224 144.9(3) no
N21 C22 C23 C23A -0.2(3) no
C221 C22 C23 C23A 177.0(2) no
C22 C23 C23A N24 -176.8(2) no
C22 C23 C23A N21C 0.7(2) no
C23 C23A N24 C25 175.8(2) no
N21C C23A N24 C25 -1.5(3) no
C23A N24 C25 C25A 3.1(3) no
C23A N24 C25 C252 -176.3(2) no
N24 C25 C25A C21B -1.2(4) no
C252 C25 C25A C21B 178.1(2) no
N24 C25 C25A C26 177.9(2) no
C252 C25 C25A C26 -2.7(3) no
C21B C25A C26 C27 -34.2(3) no
C25 C25A C26 C27 146.6(2) no
C25A C26 C27 C27A 53.6(3) no
C26 C27 C27A C28 140.8(2) no
C26 C27 C27A C21A -39.3(3) no
C21A C27A C28 C29 0.4(4) no
C27 C27A C28 C29 -179.7(2) no
C27A C28 C29 C210 -0.8(4) no
C28 C29 C210 C211 0.8(4) no
C29 C210 C211 C21A -0.4(4) no
C210 C211 C21A C27A 0.0(3) no
C210 C211 C21A C21B 176.9(2) no
C28 C27A C21A C211 0.0(3) no
C27 C27A C21A C211 -179.9(2) no
C28 C27A C21A C21B -177.2(2) no
C27 C27A C21A C21B 3.0(3) no
C25 C25A C21B N21C -2.3(3) no
C26 C25A C21B N21C 178.5(2) no
C25 C25A C21B C21A 176.6(2) no
C26 C25A C21B C21A -2.5(3) no
C211 C21A C21B N21C 21.6(3) no
C27A C21A C21B N21C -161.4(2) no
C211 C21A C21B C25A -157.3(2) no
C27A C21A C21B C25A 19.7(3) no
C22 N21 N21C C21B 179.7(2) no
C22 N21 N21C C23A 0.8(2) no
C25A C21B N21C N21 -174.9(2) no
C21A C21B N21C N21 6.1(3) no
C25A C21B N21C C23A 3.9(3) no
C21A C21B N21C C23A -175.0(2) no
N24 C23A N21C N21 176.9(2) no
C23 C23A N21C N21 -1.0(3) no
N24 C23A N21C C21B -2.1(3) no
C23 C23A N21C C21B -180.0(2) no

loop_
_cod_related_entry_id
_cod_related_entry_database
_cod_related_entry_code
1 ChemSpider 30654068
